data_2217979
loop_
_publ_author_name
'Li, Jun-Hua'
'Nie, Jing-Jing'
'Su, Jian-Rong'
'Xu, Duan-Jun'

_publ_section_title
;<i>cyclo</i>-Tetra-\m-malato-\k^16^<i>O</i>,<i>O</i>',<i>O</i>'':<i>O</i>'''-tetrakis[bis(1<i>H</i>-benzimidazole-\k<i>N</i>^3^)cobalt(II)]
 eicosahydrate
;
_journal_coeditor_code NG2434
_journal_issue 4
_journal_name_full 'Acta Crystallographica Section E'
_journal_page_first m538
_journal_page_last m539
_journal_paper_doi 10.1107/S1600536808006715
_journal_volume 64
_journal_year 2008
_chemical_formula_iupac '[Co4 (C4 H4 O5)4 (C7 H6 N2)8], 20H2 O'
_chemical_formula_moiety 'C72 H64 Co4 N16 O20, 20(H2 O)'
_chemical_formula_sum 'C72 H104 Co4 N16 O40'
_chemical_formula_weight 2069.43
_chemical_name_systematic
;<i>cyclo</i>-Tetra-\m-malato-\k^16^O,O',O'':O'''-tetrakis[bis(1H-benzimidazole-
kN^3^)cobalt(II)]
 pentahydrate
;
_space_group_IT_number 85
_symmetry_cell_setting tetragonal
_symmetry_space_group_name_Hall '-P 4a'
_symmetry_space_group_name_H-M 'P 4/n :2'
_atom_sites_solution_hydrogens geom
_atom_sites_solution_primary direct
_atom_sites_solution_secondary difmap
_audit_creation_method SHELXL-97
_cell_angle_alpha 90.00
_cell_angle_beta 90.00
_cell_angle_gamma 90.00
_cell_formula_units_Z 2
_cell_length_a 20.230(2)
_cell_length_b 20.230
_cell_length_c 11.6203(12)
_cell_measurement_reflns_used 8672
_cell_measurement_temperature 295(2)
_cell_measurement_theta_max 24.0
_cell_measurement_theta_min 2.0
_cell_volume 4755.6(7)
_computing_cell_refinement 'PROCESS-AUTO (Rigaku, 1998)'
_computing_data_collection 'PROCESS-AUTO (Rigaku, 1998)'
_computing_data_reduction 'CrystalStructure (Rigaku/MSC, 2002)'
_computing_molecular_graphics 'ORTEP-3 for Windows (Farrugia, 1997)'
_computing_publication_material 'WinGX (Farrugia, 1999)'
_computing_structure_refinement 'SHELXL97 (Sheldrick, 2008)'
_computing_structure_solution 'SIR92 (Altomare <i>et al.</i>,  1993)'
_diffrn_ambient_temperature 295(2)
_diffrn_detector_area_resol_mean 10.00
_diffrn_measured_fraction_theta_full 0.966
_diffrn_measured_fraction_theta_max 0.966
_diffrn_measurement_device_type 'Rigaku R-AXIS RAPID IP'
_diffrn_measurement_method \w
_diffrn_radiation_monochromator graphite
_diffrn_radiation_source 'fine-focus sealed tube'
_diffrn_radiation_type MoK\a
_diffrn_radiation_wavelength 0.71069
_diffrn_reflns_av_R_equivalents 0.0750
_diffrn_reflns_av_sigmaI/netI 0.0352
_diffrn_reflns_limit_h_max 24
_diffrn_reflns_limit_h_min -22
_diffrn_reflns_limit_k_max 21
_diffrn_reflns_limit_k_min -23
_diffrn_reflns_limit_l_max 12
_diffrn_reflns_limit_l_min -12
_diffrn_reflns_number 29983
_diffrn_reflns_theta_full 25.00
_diffrn_reflns_theta_max 25.00
_diffrn_reflns_theta_min 1.42
_diffrn_standards_interval_count 0
_diffrn_standards_interval_time 0
_diffrn_standards_number 0
_exptl_absorpt_coefficient_mu 0.780
_exptl_absorpt_correction_T_max 0.840
_exptl_absorpt_correction_T_min 0.748
_exptl_absorpt_correction_type multi-scan
_exptl_absorpt_process_details '(ABSCOR; Higashi, 1995)'
_exptl_crystal_colour pink
_exptl_crystal_density_diffrn 1.445
_exptl_crystal_density_method 'not measured'
_exptl_crystal_description prism
_exptl_crystal_F_000 2152
_exptl_crystal_size_max 0.35
_exptl_crystal_size_mid 0.30
_exptl_crystal_size_min 0.22
_refine_diff_density_max 0.427
_refine_diff_density_min -0.306
_refine_ls_extinction_coef 0.0022(4)
_refine_ls_extinction_expression Fc^*^=kFc[1+0.001xFc^2^\l^3^/sin(2\q)]^-1/4^
_refine_ls_extinction_method 'SHELXL97 (Sheldrick, 2008)'
_refine_ls_goodness_of_fit_ref 1.145
_refine_ls_hydrogen_treatment constr
_refine_ls_matrix_type full
_refine_ls_number_parameters 294
_refine_ls_number_reflns 4053
_refine_ls_number_restraints 0
_refine_ls_restrained_S_all 1.145
_refine_ls_R_factor_all 0.1009
_refine_ls_R_factor_gt 0.0763
_refine_ls_shift/su_max 0.001
_refine_ls_shift/su_mean 0.000
_refine_ls_structure_factor_coef Fsqd
_refine_ls_weighting_details 'calc w=1/[\s^2^(Fo^2^)+(0.0761P)^2^+7.4753P] where P=(Fo^2^+2Fc^2^)/3'
_refine_ls_weighting_scheme calc
_refine_ls_wR_factor_gt 0.1784
_refine_ls_wR_factor_ref 0.1904
_reflns_number_gt 3191
_reflns_number_total 4053
_reflns_threshold_expression I>2\s(I)
_cod_data_source_file ng2434.cif
_cod_data_source_block I
_cod_original_cell_volume 4755.6(8)
_cod_original_sg_symbol_H-M 'P 4/n'
_cod_database_code 2217979
_cod_database_fobs_code 2217979

loop_
_symmetry_equiv_pos_as_xyz
'x, y, z'
'-x+1/2, -y+1/2, z'
'-y+1/2, x, z'
'y, -x+1/2, z'
'-x, -y, -z'
'x-1/2, y-1/2, -z'
'y-1/2, -x, -z'
'-y, x-1/2, -z'

loop_
_atom_site_type_symbol
_atom_site_label
_atom_site_fract_x
_atom_site_fract_y
_atom_site_fract_z
_atom_site_U_iso_or_equiv
_atom_site_adp_type
_atom_site_calc_flag
_atom_site_refinement_flags
_atom_site_occupancy
Co Co 0.43554(3) 0.71743(3) 0.55558(6) 0.0519(3) Uani d . 1
N N11 0.5316(3) 0.8011(3) 0.8403(6) 0.106(2) Uani d . 1
H H11 0.5680 0.8134 0.8721 0.128 Uiso calc R 1
N N13 0.4649(2) 0.7567(2) 0.7126(4) 0.0602(11) Uani d . 1
N N21 0.5804(3) 0.5747(3) 0.4877(6) 0.0909(18) Uani d . 1
H H21 0.6114 0.5610 0.4429 0.109 Uiso calc R 1
N N23 0.5019(2) 0.6392(2) 0.5566(4) 0.0667(12) Uani d . 1
O O1 0.50329(18) 0.7760(2) 0.4621(4) 0.0691(11) Uani d . 1
O O2 0.5563(2) 0.8172(3) 0.3159(4) 0.1038(16) Uani d . 1
O O3 0.39943(17) 0.69288(15) 0.3869(3) 0.0571(9) Uani d . 1
H H3A 0.3602 0.6703 0.3976 0.068 Uiso d R 1
O O4 0.36459(17) 0.79509(16) 0.5193(3) 0.0556(9) Uani d . 1
O O5 0.33611(16) 0.85780(16) 0.3690(3) 0.0562(9) Uani d . 1
C C1 0.5066(3) 0.7899(3) 0.3585(6) 0.0628(14) Uani d . 1
C C2 0.4512(3) 0.7765(3) 0.2754(5) 0.0712(16) Uani d . 1
H H2A 0.4652 0.7422 0.2225 0.085 Uiso calc R 1
H H2B 0.4434 0.8162 0.2306 0.085 Uiso calc R 1
C C3 0.3868(2) 0.7556(2) 0.3297(5) 0.0570(13) Uani d . 1
H H3 0.3541 0.7486 0.2688 0.068 Uiso calc R 1
C C4 0.3602(2) 0.8070(2) 0.4135(5) 0.0506(12) Uani d . 1
C C12 0.5260(3) 0.7690(4) 0.7395(7) 0.093(2) Uani d . 1
H H12 0.5619 0.7569 0.6941 0.111 Uiso calc R 1
C C14 0.3604(3) 0.7854(3) 0.8185(5) 0.0652(15) Uani d . 1
H H14 0.3313 0.7661 0.7663 0.078 Uiso calc R 1
C C15 0.3380(4) 0.8176(4) 0.9149(6) 0.088(2) Uani d . 1
H H15 0.2927 0.8205 0.9272 0.106 Uiso calc R 1
C C16 0.3800(6) 0.8455(4) 0.9937(7) 0.104(2) Uani d . 1
H H16 0.3624 0.8663 1.0581 0.125 Uiso calc R 1
C C17 0.4469(6) 0.8436(4) 0.9804(6) 0.110(3) Uani d . 1
H H17 0.4756 0.8629 1.0331 0.132 Uiso calc R 1
C C18 0.4696(4) 0.8110(3) 0.8834(6) 0.0838(18) Uani d . 1
C C19 0.4273(3) 0.7829(2) 0.8026(5) 0.0584(13) Uani d . 1
C C22 0.5461(3) 0.6295(3) 0.4751(7) 0.086(2) Uani d . 1
H H22 0.5526 0.6587 0.4144 0.103 Uiso calc R 1
C C24 0.4745(3) 0.5679(3) 0.7273(6) 0.086(2) Uani d . 1
H H24 0.4417 0.5951 0.7572 0.104 Uiso calc R 1
C C25 0.4908(4) 0.5093(4) 0.7806(7) 0.109(3) Uani d . 1
H H25 0.4695 0.4967 0.8480 0.131 Uiso calc R 1
C C26 0.5408(4) 0.4680(4) 0.7312(9) 0.108(3) Uani d . 1
H H26 0.5506 0.4280 0.7669 0.130 Uiso calc R 1
C C27 0.5738(3) 0.4843(4) 0.6366(8) 0.097(2) Uani d . 1
H H27 0.6064 0.4568 0.6065 0.116 Uiso calc R 1
C C28 0.5580(3) 0.5432(3) 0.5846(6) 0.0707(17) Uani d . 1
C C29 0.5082(2) 0.5850(3) 0.6283(6) 0.0637(15) Uani d . 1
O O1WA 0.6498(6) 0.7660(6) 0.5347(11) 0.111(4) Uiso d P 0.50
O O1WB 0.6657(13) 0.7678(12) 0.450(2) 0.232(10) Uiso d P 0.50
O O2WA 0.612(2) 0.656(2) 0.164(4) 0.382(18) Uiso d P 0.50
O O2WB 0.724(5) 0.683(3) 0.306(5) 0.55(4) Uiso d P 0.50
O O3WA 0.6433(16) 0.8792(19) 0.941(3) 0.294(13) Uiso d P 0.50
O O3WB 0.656(2) 0.954(2) 1.036(3) 0.358(17) Uiso d P 0.50
O O4WA 0.6559(16) 0.7823(16) 1.177(3) 0.306(14) Uiso d P 0.50
O O4WB 0.6030(17) 0.8444(17) 1.094(3) 0.305(13) Uiso d P 0.50
O O5WA 0.6861(19) 0.6634(15) 0.943(2) 0.294(13) Uiso d P 0.50
O O5WB 0.688(3) 0.692(3) 0.719(4) 0.49(3) Uiso d P 0.50

loop_
_atom_site_aniso_label
_atom_site_aniso_U_11
_atom_site_aniso_U_22
_atom_site_aniso_U_33
_atom_site_aniso_U_12
_atom_site_aniso_U_13
_atom_site_aniso_U_23
Co 0.0465(4) 0.0514(4) 0.0579(5) 0.0028(3) -0.0040(3) -0.0070(3)
N11 0.092(5) 0.139(6) 0.088(5) -0.022(4) -0.033(4) -0.028(4)
N13 0.053(3) 0.066(3) 0.061(3) 0.003(2) -0.011(2) -0.006(2)
N21 0.065(3) 0.085(4) 0.122(5) 0.016(3) 0.020(3) -0.020(4)
N23 0.050(3) 0.068(3) 0.082(3) 0.013(2) 0.002(2) -0.009(3)
O1 0.059(2) 0.080(3) 0.068(3) -0.0198(18) -0.0013(19) -0.005(2)
O2 0.085(3) 0.119(4) 0.108(4) -0.038(3) 0.019(3) -0.004(3)
O3 0.061(2) 0.0489(19) 0.061(2) -0.0063(15) -0.0033(17) -0.0063(16)
O4 0.060(2) 0.0530(19) 0.054(2) 0.0098(15) -0.0076(17) -0.0001(16)
O5 0.055(2) 0.057(2) 0.056(2) -0.0009(15) -0.0015(17) 0.0061(17)
C1 0.053(3) 0.063(3) 0.072(4) -0.003(2) 0.006(3) -0.017(3)
C2 0.077(4) 0.074(4) 0.062(4) -0.008(3) 0.010(3) -0.010(3)
C3 0.056(3) 0.060(3) 0.055(3) -0.006(2) -0.009(2) -0.009(3)
C4 0.037(2) 0.052(3) 0.063(4) -0.005(2) -0.007(2) -0.003(2)
C12 0.064(4) 0.122(6) 0.093(6) 0.000(4) -0.014(4) -0.022(5)
C14 0.073(4) 0.071(4) 0.052(4) 0.014(3) -0.004(3) 0.003(3)
C15 0.104(5) 0.099(5) 0.062(5) 0.024(4) 0.007(4) 0.011(4)
C16 0.154(8) 0.108(6) 0.050(4) 0.008(5) 0.006(5) -0.008(4)
C17 0.158(8) 0.116(6) 0.056(5) -0.033(6) -0.008(5) -0.023(4)
C18 0.091(5) 0.090(5) 0.071(5) -0.014(4) -0.011(4) -0.006(4)
C19 0.076(4) 0.052(3) 0.047(3) 0.002(2) -0.012(3) 0.004(2)
C22 0.073(4) 0.079(4) 0.105(6) 0.011(3) 0.022(4) -0.011(4)
C24 0.075(4) 0.095(5) 0.089(5) 0.030(3) -0.007(4) 0.008(4)
C25 0.102(6) 0.114(6) 0.111(6) 0.034(5) -0.001(5) 0.030(5)
C26 0.093(6) 0.092(5) 0.140(8) 0.028(4) -0.024(5) 0.027(5)
C27 0.064(4) 0.081(5) 0.144(8) 0.020(3) -0.020(5) -0.019(5)
C28 0.056(3) 0.059(3) 0.098(5) 0.016(3) -0.016(3) -0.017(3)
C29 0.046(3) 0.073(4) 0.072(4) 0.011(2) -0.012(3) -0.013(3)

loop_
_atom_type_symbol
_atom_type_description
_atom_type_scat_dispersion_real
_atom_type_scat_dispersion_imag
_atom_type_scat_source
C C 0.0033 0.0000 'International Tables Vol C Tables 4.2.6.8 and 6.1.1.4'
H H 0.0000 0.0000 'International Tables Vol C Tables 4.2.6.8 and 6.1.1.4'
N N 0.0061 0.0000 'International Tables Vol C Tables 4.2.6.8 and 6.1.1.4'
O O 0.0106 0.0000 'International Tables Vol C Tables 4.2.6.8 and 6.1.1.4'
Co Co 0.3494 0.0000 'International Tables Vol C Tables 4.2.6.8 and 6.1.1.4'

loop_
_geom_angle_atom_site_label_1
_geom_angle_atom_site_label_2
_geom_angle_atom_site_label_3
_geom_angle_site_symmetry_1
_geom_angle_site_symmetry_3
_geom_angle
N23 Co N13 . . 95.85(18)
N23 Co O5 . 7_566 95.05(16)
N13 Co O5 . 7_566 92.60(16)
N23 Co O1 . . 90.65(18)
N13 Co O1 . . 92.93(17)
O5 Co O1 7_566 . 171.61(15)
N23 Co O3 . . 92.79(16)
N13 Co O3 . . 170.57(15)
O5 Co O3 7_566 . 90.39(13)
O1 Co O3 . . 83.18(14)
N23 Co O4 . . 168.94(18)
N13 Co O4 . . 94.74(15)
O5 Co O4 7_566 . 87.65(13)
O1 Co O4 . . 85.61(15)
O3 Co O4 . . 76.44(13)
C12 N11 C18 . . 108.2(6)
C12 N11 H11 . . 125.9
C18 N11 H11 . . 125.9
C12 N13 C19 . . 105.4(5)
C12 N13 Co . . 123.8(5)
C19 N13 Co . . 130.3(3)
C22 N21 C28 . . 107.9(5)
C22 N21 H21 . . 126.1
C28 N21 H21 . . 126.1
C22 N23 C29 . . 104.6(5)
C22 N23 Co . . 123.3(5)
C29 N23 Co . . 132.0(4)
C1 O1 Co . . 131.5(3)
C3 O3 Co . . 105.9(3)
C3 O3 H3A . . 110.0
Co O3 H3A . . 106.4
C4 O4 Co . . 112.0(3)
C4 O5 Co . 8_666 130.1(3)
O1 C1 O2 . . 121.9(6)
O1 C1 C2 . . 122.9(5)
O2 C1 C2 . . 115.2(6)
C1 C2 C3 . . 115.2(5)
C1 C2 H2A . . 108.5
C3 C2 H2A . . 108.5
C1 C2 H2B . . 108.5
C3 C2 H2B . . 108.5
H2A C2 H2B . . 107.5
O3 C3 C2 . . 106.6(4)
O3 C3 C4 . . 111.5(4)
C2 C3 C4 . . 112.4(4)
O3 C3 H3 . . 108.8
C2 C3 H3 . . 108.8
C4 C3 H3 . . 108.8
O5 C4 O4 . . 126.1(5)
O5 C4 C3 . . 115.8(5)
O4 C4 C3 . . 118.1(4)
N13 C12 N11 . . 112.5(6)
N13 C12 H12 . . 123.8
N11 C12 H12 . . 123.8
C19 C14 C15 . . 117.0(6)
C19 C14 H14 . . 121.5
C15 C14 H14 . . 121.5
C16 C15 C14 . . 122.4(7)
C16 C15 H15 . . 118.8
C14 C15 H15 . . 118.8
C17 C16 C15 . . 121.9(8)
C17 C16 H16 . . 119.0
C15 C16 H16 . . 119.0
C16 C17 C18 . . 115.8(7)
C16 C17 H17 . . 122.1
C18 C17 H17 . . 122.1
N11 C18 C17 . . 132.3(7)
N11 C18 C19 . . 104.8(6)
C17 C18 C19 . . 122.8(7)
C14 C19 C18 . . 120.1(6)
C14 C19 N13 . . 130.9(5)
C18 C19 N13 . . 109.0(5)
N21 C22 N23 . . 113.8(7)
N21 C22 H22 . . 123.1
N23 C22 H22 . . 123.1
C25 C24 C29 . . 118.1(6)
C25 C24 H24 . . 120.9
C29 C24 H24 . . 120.9
C24 C25 C26 . . 119.5(8)
C24 C25 H25 . . 120.3
C26 C25 H25 . . 120.3
C27 C26 C25 . . 122.8(7)
C27 C26 H26 . . 118.6
C25 C26 H26 . . 118.6
C26 C27 C28 . . 117.6(7)
C26 C27 H27 . . 121.2
C28 C27 H27 . . 121.2
N21 C28 C27 . . 133.4(6)
N21 C28 C29 . . 104.8(5)
C27 C28 C29 . . 121.9(7)
C24 C29 N23 . . 130.9(5)
C24 C29 C28 . . 120.2(6)
N23 C29 C28 . . 108.9(6)

loop_
_geom_bond_atom_site_label_1
_geom_bond_atom_site_label_2
_geom_bond_site_symmetry_2
_geom_bond_distance
_geom_bond_publ_flag
Co N13 . 2.078(4) y
Co N23 . 2.075(4) y
Co O1 . 2.112(4) y
Co O3 . 2.150(4) y
Co O4 . 2.169(3) y
Co O5 7_566 2.101(4) y
N11 C12 . 1.344(9) ?
N11 C18 . 1.366(9) ?
N11 H11 . 0.8600 ?
N13 C12 . 1.298(7) ?
N13 C19 . 1.396(7) ?
N21 C22 . 1.316(8) ?
N21 C28 . 1.370(9) ?
N21 H21 . 0.8600 ?
N23 C22 . 1.318(8) ?
N23 C29 . 1.382(7) ?
O1 C1 . 1.239(7) ?
O2 C1 . 1.250(7) ?
O3 C3 . 1.454(6) ?
O3 H3A . 0.9247 ?
O4 C4 . 1.256(6) ?
O5 C4 . 1.250(6) ?
C1 C2 . 1.504(8) ?
C2 C3 . 1.507(7) ?
C2 H2A . 0.9700 ?
C2 H2B . 0.9700 ?
C3 C4 . 1.523(7) ?
C3 H3 . 0.9800 ?
C12 H12 . 0.9300 ?
C14 C19 . 1.367(8) ?
C14 C15 . 1.373(8) ?
C14 H14 . 0.9300 ?
C15 C16 . 1.371(11) ?
C15 H15 . 0.9300 ?
C16 C17 . 1.363(12) ?
C16 H16 . 0.9300 ?
C17 C18 . 1.382(11) ?
C17 H17 . 0.9300 ?
C18 C19 . 1.392(8) ?
C22 H22 . 0.9300 ?
C24 C25 . 1.377(9) ?
C24 C29 . 1.382(9) ?
C24 H24 . 0.9300 ?
C25 C26 . 1.432(11) ?
C25 H25 . 0.9300 ?
C26 C27 . 1.328(11) ?
C26 H26 . 0.9300 ?
C27 C28 . 1.375(10) ?
C27 H27 . 0.9300 ?
C28 C29 . 1.409(7) ?

loop_
_geom_hbond_atom_site_label_D
_geom_hbond_atom_site_label_H
_geom_hbond_atom_site_label_A
_geom_hbond_site_symmetry_A
_geom_hbond_distance_DH
_geom_hbond_distance_HA
_geom_hbond_distance_DA
_geom_hbond_angle_DHA
_geom_hbond_publ_flag
N11 H11 O3WA . 0.86 2.18 3.00(4) 159 y
N11 H11 O5WA 4_565 0.86 2.10 2.93(4) 163 y
N21 H21 O1 3_655 0.86 2.57 3.258(7) 138 y
N21 H21 O2 3_655 0.86 2.07 2.901(8) 163 y
O3 H3A O4 7_566 0.92 1.78 2.645(5) 155 y

loop_
_geom_torsion_atom_site_label_1
_geom_torsion_atom_site_label_2
_geom_torsion_atom_site_label_3
_geom_torsion_atom_site_label_4
_geom_torsion_site_symmetry_1
_geom_torsion
N23 Co N13 C12 . 50.3(6)
O5 Co N13 C12 7_566 145.7(5)
O1 Co N13 C12 . -40.6(5)
O4 Co N13 C12 . -126.5(5)
N23 Co N13 C19 . -138.7(5)
O5 Co N13 C19 7_566 -43.4(5)
O1 Co N13 C19 . 130.3(5)
O4 Co N13 C19 . 44.5(5)
N13 Co N23 C22 . -121.7(5)
O5 Co N23 C22 7_566 145.1(5)
O1 Co N23 C22 . -28.7(5)
O3 Co N23 C22 . 54.5(5)
O4 Co N23 C22 . 41.4(11)
N13 Co N23 C29 . 64.3(5)
O5 Co N23 C29 7_566 -28.9(5)
O1 Co N23 C29 . 157.3(5)
O3 Co N23 C29 . -119.5(5)
O4 Co N23 C29 . -132.6(8)
N23 Co O1 C1 . 100.5(5)
N13 Co O1 C1 . -163.6(5)
O3 Co O1 C1 . 7.7(5)
O4 Co O1 C1 . -69.1(5)
N23 Co O3 C3 . -143.1(3)
O5 Co O3 C3 7_566 121.8(3)
O1 Co O3 C3 . -52.8(3)
O4 Co O3 C3 . 34.3(3)
N23 Co O4 C4 . -16.0(10)
N13 Co O4 C4 . 147.1(3)
O5 Co O4 C4 7_566 -120.5(3)
O1 Co O4 C4 . 54.5(3)
O3 Co O4 C4 . -29.5(3)
Co O1 C1 O2 . -168.7(4)
Co O1 C1 C2 . 12.5(8)
O1 C1 C2 C3 . 9.8(8)
O2 C1 C2 C3 . -169.0(5)
Co O3 C3 C2 . 86.6(4)
Co O3 C3 C4 . -36.3(4)
C1 C2 C3 O3 . -63.4(6)
C1 C2 C3 C4 . 58.9(6)
Co O5 C4 O4 8_666 -9.6(7)
Co O5 C4 C3 8_666 170.8(3)
Co O4 C4 O5 . -162.3(4)
Co O4 C4 C3 . 17.4(5)
O3 C3 C4 O5 . -166.7(4)
C2 C3 C4 O5 . 73.8(6)
O3 C3 C4 O4 . 13.6(6)
C2 C3 C4 O4 . -105.9(5)
C19 N13 C12 N11 . 0.1(8)
Co N13 C12 N11 . 172.9(5)
C18 N11 C12 N13 . -0.1(9)
C19 C14 C15 C16 . -0.9(10)
C14 C15 C16 C17 . 0.7(12)
C15 C16 C17 C18 . -0.8(13)
C12 N11 C18 C17 . -176.7(8)
C12 N11 C18 C19 . 0.1(8)
C16 C17 C18 N11 . 177.6(8)
C16 C17 C18 C19 . 1.2(12)
C15 C14 C19 C18 . 1.3(8)
C15 C14 C19 N13 . -177.0(6)
N11 C18 C19 C14 . -178.7(5)
C17 C18 C19 C14 . -1.5(10)
N11 C18 C19 N13 . 0.0(7)
C17 C18 C19 N13 . 177.2(7)
C12 N13 C19 C14 . 178.5(6)
Co N13 C19 C14 . 6.3(9)
C12 N13 C19 C18 . 0.0(7)
Co N13 C19 C18 . -172.2(4)
C28 N21 C22 N23 . 0.6(8)
C29 N23 C22 N21 . -0.2(8)
Co N23 C22 N21 . -175.6(4)
C29 C24 C25 C26 . -1.1(11)
C24 C25 C26 C27 . 1.6(13)
C25 C26 C27 C28 . -0.7(12)
C22 N21 C28 C27 . 177.6(7)
C22 N21 C28 C29 . -0.8(7)
C26 C27 C28 N21 . -178.9(7)
C26 C27 C28 C29 . -0.7(10)
C25 C24 C29 N23 . 178.7(6)
C25 C24 C29 C28 . -0.2(10)
C22 N23 C29 C24 . -179.3(7)
Co N23 C29 C24 . -4.5(9)
C22 N23 C29 C28 . -0.3(6)
Co N23 C29 C28 . 174.5(4)
N21 C28 C29 C24 . 179.8(6)
C27 C28 C29 C24 . 1.2(9)
N21 C28 C29 N23 . 0.7(6)
C27 C28 C29 N23 . -178.0(6)
